data_4064200
loop_
_publ_author_name
'Diebolt, Olivier'
'Fortman, George C.'
'Clavier, Herv\'e'
'Slawin, Alexandra M. Z.'
'Escudero-Ad\'an, Eduardo C.'
'Benet-Buchholz, Jordi'
'Nolan, Steven P.'

_publ_section_title
;
 Steric and Electronic Parameters Characterizing Bulky and Electron-Rich
 Dialkylbiarylphosphines
;
_journal_issue 6
_journal_name_full Organometallics
_journal_page_first 1668
_journal_paper_doi 10.1021/om101174x
_journal_volume 30
_journal_year 2011
_chemical_formula_sum 'C35 H49 Cl Ir O2 P'
_chemical_formula_weight 760.36
_chemical_name_systematic
; 
 ? 
;
_space_group_IT_number 14
_symmetry_cell_setting monoclinic
_symmetry_space_group_name_Hall '-P 2ybc'
_symmetry_space_group_name_H-M 'P 1 21/c 1'
_atom_sites_solution_hydrogens geom
_atom_sites_solution_primary direct
_atom_sites_solution_secondary difmap
_audit_creation_method SHELXL-97
_cell_angle_alpha 90.00
_cell_angle_beta 92.147(2)
_cell_angle_gamma 90.00
_cell_formula_units_Z 4
_cell_length_a 10.8222(9)
_cell_length_b 28.978(2)
_cell_length_c 10.5824(9)
_cell_measurement_reflns_used 8198
_cell_measurement_temperature 100(2)
_cell_measurement_theta_max 37.59
_cell_measurement_theta_min 3.38
_cell_volume 3316.4(5)
_computing_cell_refinement 'Bruker APEX2 v2009.1-0'
_computing_data_collection 'Bruker APEX2 v2009.1-0'
_computing_data_reduction 'Bruker SAINT V7.60A'
_computing_molecular_graphics 'Bruker SHELXTL'
_computing_publication_material 'Bruker SHELXTL'
_computing_structure_refinement 'SHELXS-97 (Sheldrick, 2008)'
_computing_structure_solution 'SHELXS-97 (Sheldrick, 2008)'
_diffrn_ambient_temperature 100(2)
_diffrn_detector_area_resol_mean 512
_diffrn_detector_type '4K CCD area detector APEX II'
_diffrn_measured_fraction_theta_full 0.948
_diffrn_measured_fraction_theta_max 0.856
_diffrn_measurement_device_type 'Kappa 4-axis goniometer bruker-nonius'
_diffrn_measurement_method
;
 Fullsphere data collection, phi and omega scans
;
_diffrn_measurement_specimen_support 'magnetic support whith 10 micron nylon fiber cryoloop'
_diffrn_radiation_monochromator 'Multilayer Montel 200 mirrors'
_diffrn_radiation_type MoK\a
_diffrn_radiation_wavelength 0.71073
_diffrn_reflns_av_R_equivalents 0.0458
_diffrn_reflns_av_sigmaI/netI 0.0532
_diffrn_reflns_limit_h_max 13
_diffrn_reflns_limit_h_min -18
_diffrn_reflns_limit_k_max 49
_diffrn_reflns_limit_k_min -47
_diffrn_reflns_limit_l_max 10
_diffrn_reflns_limit_l_min -15
_diffrn_reflns_number 42834
_diffrn_reflns_theta_full 27.50
_diffrn_reflns_theta_max 37.73
_diffrn_reflns_theta_min 3.38
_diffrn_source 'rotating anode X-ray tube'
_diffrn_source_current 70
_diffrn_source_power 50
_diffrn_source_size '3 mm x 0.3 mm fine focus'
_diffrn_source_type 'Bruker-Nonius FR 591'
_exptl_absorpt_coefficient_mu 4.184
_exptl_absorpt_correction_T_max 1.0
_exptl_absorpt_correction_T_min 0.75
_exptl_absorpt_correction_type empirical
_exptl_absorpt_process_details
; 
 SADABS Version 2008/1 Bruker-Nonius
 Blessing, Acta Cryst. (1995) A51 33-38
;
_exptl_crystal_colour colorless
_exptl_crystal_density_diffrn 1.523
_exptl_crystal_density_method 'not measured'
_exptl_crystal_description Block
_exptl_crystal_F_000 1536
_exptl_crystal_size_max 0.30
_exptl_crystal_size_mid 0.30
_exptl_crystal_size_min 0.20
_refine_diff_density_max 6.046
_refine_diff_density_min -4.640
_refine_diff_density_rms 0.199
_refine_ls_extinction_method none
_refine_ls_goodness_of_fit_ref 1.045
_refine_ls_hydrogen_treatment noref
_refine_ls_matrix_type full
_refine_ls_number_parameters 422
_refine_ls_number_reflns 15183
_refine_ls_number_restraints 36
_refine_ls_restrained_S_all 1.045
_refine_ls_R_factor_all 0.0576
_refine_ls_R_factor_gt 0.0436
_refine_ls_shift/su_max 0.005
_refine_ls_shift/su_mean 0.000
_refine_ls_structure_factor_coef Fsqd
_refine_ls_weighting_details 'calc w=1/[\s^2^(Fo^2^)+(0.0235P)^2^+16.1826P] where P=(Fo^2^+2Fc^2^)/3'
_refine_ls_weighting_scheme calc
_refine_ls_wR_factor_gt 0.0918
_refine_ls_wR_factor_ref 0.0964
_reflns_number_gt 12534
_reflns_number_total 15183
_reflns_threshold_expression >2sigma(I)
_cod_data_source_file om101174x_si_002.cif
_cod_data_source_block 4d
_cod_depositor_comments
;
The following automatic conversions were performed:
'_diffrn_measurement_specimen_suppport' tag replaced with
'_diffrn_measurement_specimen_support'.

Automatic conversion script
Id: cif_correct_tags 1440 2010-10-19 06:21:57Z saulius 

The following automatic conversions were performed:

'_symmetry_cell_setting' value 'Monoclinic' changed to 'monoclinic'
according to /home/saulius/struct/CIF-dictionaries/cif_core.dic
dictionary named 'cif_core.dic' version 2.4.1 from 2010-06-29.

Automatic conversion script
Id: cif_fix_values 1715 2011-07-08 13:25:40Z adriana 
;
_cod_original_sg_symbol_H-M P2(1)/c
_cod_database_code 4064200

loop_
_symmetry_equiv_pos_as_xyz
'x, y, z'
'-x, y+1/2, -z+1/2'
'-x, -y, -z'
'x, -y-1/2, z-1/2'

loop_
_atom_site_label
_atom_site_type_symbol
_atom_site_fract_x
_atom_site_fract_y
_atom_site_fract_z
_atom_site_U_iso_or_equiv
_atom_site_adp_type
_atom_site_occupancy
_atom_site_symmetry_multiplicity
_atom_site_calc_flag
_atom_site_refinement_flags
_atom_site_disorder_assembly
_atom_site_disorder_group
Ir1 Ir 1.003538(10) 0.123023(3) 0.541146(11) 0.01069(3) Uani 1 1 d . . .
C1 C 0.8178(2) 0.06399(8) 0.3111(3) 0.0085(5) Uani 1 1 d . . .
Cl1 Cl 1.16700(8) 0.16673(3) 0.46383(9) 0.02213(17) Uani 1 1 d . . .
O1 O 0.8068(3) 0.06297(11) 0.6420(3) 0.0280(6) Uani 1 1 d . . .
C2 C 0.8634(3) 0.02145(9) 0.3567(3) 0.0116(5) Uani 1 1 d . . .
H2 H 0.9404 0.0210 0.4028 0.014 Uiso 1 1 calc R . .
O2 O 1.0880(4) 0.15089(13) 0.8066(3) 0.0387(9) Uani 1 1 d . . .
C3 C 0.8007(3) -0.01972(10) 0.3372(3) 0.0139(6) Uani 1 1 d . . .
H3 H 0.8340 -0.0479 0.3694 0.017 Uiso 1 1 calc R . .
C4 C 0.6877(3) -0.01912(11) 0.2695(4) 0.0171(6) Uani 1 1 d . . .
H4 H 0.6461 -0.0472 0.2492 0.021 Uiso 1 1 calc R . .
C5 C 0.6367(3) 0.02296(11) 0.2320(3) 0.0150(6) Uani 1 1 d . . .
H5 H 0.5573 0.0232 0.1905 0.018 Uiso 1 1 calc R . .
C6 C 0.6981(3) 0.06505(9) 0.2533(3) 0.0091(5) Uani 1 1 d . . .
C7 C 0.6214(3) 0.10707(10) 0.2209(3) 0.0127(5) Uani 1 1 d . A .
P8 P 0.93445(7) 0.10992(2) 0.32868(8) 0.00801(13) Uani 1 1 d . . .
C8 C 0.6048(3) 0.12194(11) 0.0950(3) 0.0152(6) Uani 1 1 d . . .
C9 C 0.5014(15) 0.1524(6) 0.0780(19) 0.012(3) Uani 0.290(12) 1 d P A 1
H9 H 0.4768 0.1607 -0.0060 0.015 Uiso 0.290(12) 1 calc PR A 1
C10 C 0.4341(10) 0.1707(4) 0.1763(13) 0.010(2) Uani 0.290(12) 1 d P A 1
C11 C 0.4604(15) 0.1549(5) 0.2979(17) 0.012(3) Uani 0.290(12) 1 d P A 1
H11 H 0.4101 0.1634 0.3657 0.015 Uiso 0.290(12) 1 calc PR A 1
C16 C 0.3392(11) 0.2085(4) 0.1510(13) 0.016(3) Uani 0.290(12) 1 d PU A 1
H16A H 0.2726 0.2053 0.2135 0.019 Uiso 0.290(12) 1 calc PR A 1
C17 C 0.279(2) 0.2074(8) 0.018(2) 0.021(4) Uani 0.290(12) 1 d PU A 1
H17A H 0.2189 0.2324 0.0090 0.032 Uiso 0.290(12) 1 calc PR A 1
H17B H 0.2379 0.1777 0.0042 0.032 Uiso 0.290(12) 1 calc PR A 1
H17C H 0.3433 0.2113 -0.0443 0.032 Uiso 0.290(12) 1 calc PR A 1
C18 C 0.399(2) 0.2552(7) 0.168(2) 0.042(4) Uani 0.290(12) 1 d PU A 1
H18A H 0.4388 0.2570 0.2527 0.062 Uiso 0.290(12) 1 calc PR A 1
H18B H 0.3353 0.2792 0.1594 0.062 Uiso 0.290(12) 1 calc PR A 1
H18C H 0.4605 0.2596 0.1041 0.062 Uiso 0.290(12) 1 calc PR A 1
C9' C 0.5324(6) 0.1608(2) 0.0633(8) 0.0120(11) Uani 0.710(12) 1 d P A 2
H9'A H 0.5289 0.1717 -0.0215 0.014 Uiso 0.710(12) 1 calc PR A 2
C10' C 0.4658(5) 0.18349(19) 0.1542(5) 0.0118(10) Uani 0.710(12) 1 d P A 2
C11' C 0.4775(6) 0.1679(2) 0.2785(7) 0.0125(11) Uani 0.710(12) 1 d P A 2
H11A H 0.4335 0.1837 0.3415 0.015 Uiso 0.710(12) 1 calc PR A 2
C16' C 0.3816(5) 0.22372(16) 0.1139(5) 0.0164(11) Uani 0.710(12) 1 d PU A 2
H16' H 0.4255 0.2423 0.0498 0.020 Uiso 0.710(12) 1 calc PR A 2
C17' C 0.2630(7) 0.2036(3) 0.0485(10) 0.0246(17) Uani 0.710(12) 1 d PU A 2
H17D H 0.2234 0.1823 0.1062 0.037 Uiso 0.710(12) 1 calc PR A 2
H17E H 0.2848 0.1871 -0.0284 0.037 Uiso 0.710(12) 1 calc PR A 2
H17F H 0.2058 0.2288 0.0263 0.037 Uiso 0.710(12) 1 calc PR A 2
C18' C 0.3509(7) 0.2555(2) 0.2213(7) 0.0298(15) Uani 0.710(12) 1 d PU A 2
H18D H 0.3075 0.2828 0.1875 0.045 Uiso 0.710(12) 1 calc PR A 2
H18E H 0.4274 0.2652 0.2663 0.045 Uiso 0.710(12) 1 calc PR A 2
H18F H 0.2979 0.2393 0.2798 0.045 Uiso 0.710(12) 1 calc PR A 2
C12 C 0.5537(3) 0.12882(13) 0.3164(4) 0.0185(7) Uani 1 1 d . . .
C13 C 0.6713(3) 0.09897(10) -0.0128(3) 0.0147(6) Uani 1 1 d . A .
H13 H 0.7321 0.0765 0.0251 0.018 Uiso 1 1 calc R . .
C14 C 0.5793(3) 0.07203(12) -0.0978(4) 0.0199(7) Uani 1 1 d . . .
H14A H 0.5385 0.0484 -0.0476 0.030 Uiso 1 1 calc R A .
H14B H 0.6234 0.0571 -0.1660 0.030 Uiso 1 1 calc R . .
H14C H 0.5170 0.0932 -0.1341 0.030 Uiso 1 1 calc R . .
C15 C 0.7428(4) 0.13356(12) -0.0917(4) 0.0227(7) Uani 1 1 d . . .
H15A H 0.6844 0.1544 -0.1358 0.034 Uiso 1 1 calc R A .
H15B H 0.7907 0.1169 -0.1538 0.034 Uiso 1 1 calc R . .
H15C H 0.7989 0.1515 -0.0359 0.034 Uiso 1 1 calc R . .
C19 C 0.5654(3) 0.11261(15) 0.4531(4) 0.0228(7) Uani 1 1 d . A .
H19 H 0.6515 0.1007 0.4678 0.027 Uiso 1 1 calc R . .
C20 C 0.4770(5) 0.0727(2) 0.4766(5) 0.0393(12) Uani 1 1 d . . .
H20A H 0.4940 0.0601 0.5614 0.059 Uiso 1 1 calc R A .
H20B H 0.4886 0.0485 0.4134 0.059 Uiso 1 1 calc R . .
H20C H 0.3915 0.0839 0.4700 0.059 Uiso 1 1 calc R . .
C21 C 0.5453(4) 0.15063(19) 0.5505(4) 0.0334(11) Uani 1 1 d . . .
H21A H 0.4590 0.1609 0.5443 0.050 Uiso 1 1 calc R A .
H21B H 0.5999 0.1767 0.5340 0.050 Uiso 1 1 calc R . .
H21C H 0.5640 0.1386 0.6356 0.050 Uiso 1 1 calc R . .
C22 C 0.8738(3) 0.16383(9) 0.2553(3) 0.0117(5) Uani 1 1 d . . .
H22 H 0.8090 0.1551 0.1898 0.014 Uiso 1 1 calc R . .
C23 C 0.9718(3) 0.19285(10) 0.1897(3) 0.0162(6) Uani 1 1 d . . .
H23A H 1.0393 0.2009 0.2515 0.019 Uiso 1 1 calc R . .
H23B H 1.0076 0.1746 0.1210 0.019 Uiso 1 1 calc R . .
C24 C 0.9139(4) 0.23721(10) 0.1349(4) 0.0239(8) Uani 1 1 d . . .
H24A H 0.9794 0.2562 0.0978 0.029 Uiso 1 1 calc R . .
H24B H 0.8533 0.2290 0.0661 0.029 Uiso 1 1 calc R . .
C25 C 0.8492(4) 0.26562(11) 0.2338(4) 0.0272(9) Uani 1 1 d . . .
H25A H 0.8092 0.2928 0.1930 0.033 Uiso 1 1 calc R . .
H25B H 0.9109 0.2769 0.2981 0.033 Uiso 1 1 calc R . .
C26 C 0.7520(4) 0.23651(11) 0.2977(4) 0.0227(8) Uani 1 1 d . . .
H26A H 0.6863 0.2276 0.2348 0.027 Uiso 1 1 calc R . .
H26B H 0.7135 0.2549 0.3647 0.027 Uiso 1 1 calc R . .
C27 C 0.8114(3) 0.19306(10) 0.3559(3) 0.0166(6) Uani 1 1 d . . .
H27A H 0.7472 0.1744 0.3963 0.020 Uiso 1 1 calc R . .
H27B H 0.8737 0.2021 0.4222 0.020 Uiso 1 1 calc R . .
C28 C 1.0611(3) 0.09032(9) 0.2280(3) 0.0108(5) Uani 1 1 d . . .
H28 H 1.1127 0.1183 0.2132 0.013 Uiso 1 1 calc R . .
C29 C 1.0153(3) 0.07398(11) 0.0964(3) 0.0153(6) Uani 1 1 d . . .
H29A H 0.9642 0.0459 0.1050 0.018 Uiso 1 1 calc R . .
H29B H 0.9628 0.0982 0.0560 0.018 Uiso 1 1 calc R . .
C30 C 1.1242(4) 0.06346(13) 0.0127(4) 0.0217(7) Uani 1 1 d . . .
H30A H 1.0925 0.0510 -0.0693 0.026 Uiso 1 1 calc R . .
H30B H 1.1692 0.0924 -0.0043 0.026 Uiso 1 1 calc R . .
C31 C 1.2135(4) 0.02863(14) 0.0752(4) 0.0238(8) Uani 1 1 d . . .
H31A H 1.1712 -0.0014 0.0843 0.029 Uiso 1 1 calc R . .
H31B H 1.2851 0.0240 0.0210 0.029 Uiso 1 1 calc R . .
C32 C 1.2590(3) 0.04580(12) 0.2051(4) 0.0190(7) Uani 1 1 d . . .
H32A H 1.3065 0.0747 0.1956 0.023 Uiso 1 1 calc R . .
H32B H 1.3146 0.0225 0.2454 0.023 Uiso 1 1 calc R . .
C33 C 1.1493(3) 0.05460(11) 0.2893(3) 0.0150(6) Uani 1 1 d . . .
H33A H 1.1799 0.0660 0.3729 0.018 Uiso 1 1 calc R . .
H33B H 1.1043 0.0254 0.3023 0.018 Uiso 1 1 calc R . .
C34 C 0.8796(3) 0.08592(11) 0.6027(3) 0.0170(6) Uani 1 1 d . . .
C35 C 1.0573(4) 0.13926(14) 0.7082(4) 0.0230(7) Uani 1 1 d . . .

loop_
_atom_site_aniso_label
_atom_site_aniso_U_11
_atom_site_aniso_U_22
_atom_site_aniso_U_33
_atom_site_aniso_U_23
_atom_site_aniso_U_13
_atom_site_aniso_U_12
Ir1 0.01173(4) 0.01102(4) 0.00896(6) -0.00217(4) -0.00448(4) 0.00268(3)
C1 0.0084(10) 0.0068(9) 0.0101(14) -0.0007(8) -0.0019(9) 0.0002(7)
Cl1 0.0181(3) 0.0229(3) 0.0249(5) -0.0050(3) -0.0051(3) -0.0064(3)
O1 0.0349(16) 0.0310(14) 0.0185(16) 0.0016(11) 0.0042(12) 0.0012(12)
C2 0.0123(11) 0.0094(10) 0.0131(16) 0.0012(9) -0.0006(10) 0.0006(8)
O2 0.052(2) 0.0457(19) 0.0169(16) -0.0087(13) -0.0183(15) 0.0009(15)
C3 0.0189(13) 0.0089(10) 0.0141(16) 0.0010(9) 0.0020(11) -0.0014(9)
C4 0.0203(14) 0.0144(12) 0.0166(18) -0.0013(10) 0.0004(12) -0.0066(10)
C5 0.0122(12) 0.0172(12) 0.0154(17) -0.0011(10) -0.0029(11) -0.0050(9)
C6 0.0089(10) 0.0106(10) 0.0077(14) -0.0007(8) 0.0003(9) -0.0001(8)
C7 0.0092(11) 0.0161(11) 0.0124(16) -0.0033(10) -0.0032(10) 0.0026(8)
P8 0.0096(3) 0.0054(2) 0.0089(4) -0.0004(2) -0.0016(2) 0.00031(19)
C8 0.0163(12) 0.0169(12) 0.0118(16) -0.0048(10) -0.0069(11) 0.0063(10)
C9 0.008(6) 0.017(6) 0.011(7) 0.000(5) -0.006(5) -0.005(4)
C10 0.002(4) 0.010(4) 0.017(6) 0.000(4) 0.000(4) -0.002(3)
C11 0.014(5) 0.011(6) 0.012(7) 0.002(4) -0.005(4) -0.002(4)
C16 0.011(4) 0.015(4) 0.020(5) 0.004(3) -0.002(3) 0.001(3)
C17 0.021(5) 0.024(5) 0.019(6) 0.005(4) -0.003(4) 0.007(4)
C18 0.040(6) 0.036(5) 0.048(6) 0.000(4) -0.002(4) 0.003(4)
C9' 0.010(3) 0.014(2) 0.012(3) -0.0010(18) -0.002(2) 0.0017(17)
C10' 0.0091(19) 0.0121(19) 0.014(3) 0.0012(16) -0.0029(17) 0.0027(15)
C11' 0.010(2) 0.013(2) 0.014(3) 0.0017(19) -0.0008(18) 0.0038(17)
C16' 0.0157(19) 0.0138(17) 0.020(2) 0.0036(15) -0.0019(17) 0.0037(14)
C17' 0.014(2) 0.027(3) 0.033(4) 0.013(3) -0.003(3) 0.0010(18)
C18' 0.043(3) 0.024(2) 0.023(3) 0.0050(19) 0.003(2) 0.016(2)
C12 0.0099(11) 0.0310(16) 0.0143(17) -0.0071(12) -0.0033(11) 0.0058(11)
C13 0.0203(13) 0.0126(11) 0.0108(16) -0.0025(9) -0.0047(12) 0.0026(9)
C14 0.0245(16) 0.0197(13) 0.0153(18) -0.0074(11) -0.0032(13) -0.0015(11)
C15 0.0367(19) 0.0177(13) 0.0134(18) 0.0008(11) -0.0046(15) -0.0048(12)
C19 0.0128(13) 0.042(2) 0.0139(19) -0.0044(14) 0.0010(12) 0.0028(12)
C20 0.037(2) 0.061(3) 0.021(3) -0.005(2) 0.0103(19) -0.013(2)
C21 0.0207(17) 0.063(3) 0.017(2) -0.0162(19) 0.0013(15) 0.0062(18)
C22 0.0153(12) 0.0081(9) 0.0112(15) 0.0007(8) -0.0036(10) 0.0005(8)
C23 0.0249(15) 0.0099(11) 0.0138(17) 0.0039(10) 0.0000(12) -0.0022(10)
C24 0.041(2) 0.0076(11) 0.022(2) 0.0055(11) -0.0055(16) -0.0021(11)
C25 0.047(2) 0.0076(11) 0.026(2) 0.0006(11) -0.0086(18) 0.0048(12)
C26 0.0342(18) 0.0118(12) 0.022(2) -0.0033(11) -0.0053(15) 0.0106(11)
C27 0.0236(14) 0.0093(10) 0.0163(17) -0.0014(10) -0.0060(13) 0.0046(9)
C28 0.0106(11) 0.0108(10) 0.0108(15) -0.0021(9) 0.0006(10) 0.0001(8)
C29 0.0185(13) 0.0177(12) 0.0097(16) -0.0028(10) -0.0008(12) 0.0020(10)
C30 0.0262(17) 0.0277(16) 0.0115(18) -0.0051(12) 0.0045(14) 0.0028(13)
C31 0.0235(16) 0.0266(16) 0.022(2) -0.0084(14) 0.0047(14) 0.0064(13)
C32 0.0127(12) 0.0246(15) 0.0199(19) -0.0029(12) 0.0027(12) 0.0035(10)
C33 0.0139(12) 0.0163(12) 0.0146(17) -0.0023(10) -0.0007(11) 0.0046(9)
C34 0.0223(14) 0.0206(13) 0.0079(16) -0.0045(10) -0.0033(12) 0.0067(11)
C35 0.0263(17) 0.0280(16) 0.0142(19) -0.0039(13) -0.0058(14) 0.0046(13)

loop_
_atom_type_symbol
_atom_type_description
_atom_type_scat_dispersion_real
_atom_type_scat_dispersion_imag
_atom_type_scat_source
C C 0.0033 0.0016 'International Tables Vol C Tables 4.2.6.8 and 6.1.1.4'
H H 0.0000 0.0000 'International Tables Vol C Tables 4.2.6.8 and 6.1.1.4'
O O 0.0106 0.0060 'International Tables Vol C Tables 4.2.6.8 and 6.1.1.4'
P P 0.1023 0.0942 'International Tables Vol C Tables 4.2.6.8 and 6.1.1.4'
Cl Cl 0.1484 0.1585 'International Tables Vol C Tables 4.2.6.8 and 6.1.1.4'
Ir Ir -1.4442 7.9887 'International Tables Vol C Tables 4.2.6.8 and 6.1.1.4'

loop_
_geom_angle_atom_site_label_1
_geom_angle_atom_site_label_2
_geom_angle_atom_site_label_3
_geom_angle
C34 Ir1 C35 90.96(17)
C34 Ir1 Cl1 177.11(10)
C35 Ir1 Cl1 88.98(14)
C34 Ir1 P8 91.95(10)
C35 Ir1 P8 174.86(12)
Cl1 Ir1 P8 88.33(3)
C2 C1 C6 118.2(2)
C2 C1 P8 111.66(19)
C6 C1 P8 130.0(2)
C3 C2 C1 122.7(3)
C2 C3 C4 118.8(3)
C5 C4 C3 119.3(3)
C4 C5 C6 122.4(3)
C5 C6 C1 118.2(2)
C5 C6 C7 114.4(2)
C1 C6 C7 127.2(2)
C8 C7 C12 119.2(3)
C8 C7 C6 120.9(3)
C12 C7 C6 119.5(3)
C1 P8 C22 109.68(12)
C1 P8 C28 103.83(13)
C22 P8 C28 105.95(15)
C1 P8 Ir1 113.73(10)
C22 P8 Ir1 110.87(10)
C28 P8 Ir1 112.30(9)
C7 C8 C9' 121.5(4)
C7 C8 C9 112.3(9)
C9' C8 C9 18.1(6)
C7 C8 C13 121.9(3)
C9' C8 C13 116.5(4)
C9 C8 C13 124.3(9)
C10 C9 C8 124.6(14)
C11 C10 C9 118.1(13)
C11 C10 C16 121.1(13)
C9 C10 C16 120.7(13)
C12 C11 C10 118.3(15)
C18 C16 C10 110.1(11)
C18 C16 C17 107.2(15)
C10 C16 C17 114.0(13)
C10' C9' C8 120.8(6)
C9' C10' C11' 118.1(5)
C9' C10' C16' 119.1(5)
C11' C10' C16' 122.8(5)
C10' C11' C12 123.0(6)
C18' C16' C10' 113.7(4)
C18' C16' C17' 111.3(6)
C10' C16' C17' 108.2(5)
C11 C12 C7 125.7(9)
C11 C12 C11' 18.4(7)
C7 C12 C11' 117.0(4)
C11 C12 C19 111.6(9)
C7 C12 C19 120.9(3)
C11' C12 C19 122.0(4)
C8 C13 C14 110.4(3)
C8 C13 C15 112.6(3)
C14 C13 C15 110.1(3)
C12 C19 C20 111.0(3)
C12 C19 C21 114.2(4)
C20 C19 C21 109.2(4)
C27 C22 C23 109.8(2)
C27 C22 P8 109.4(2)
C23 C22 P8 114.2(2)
C24 C23 C22 110.5(3)
C25 C24 C23 112.6(3)
C24 C25 C26 110.4(3)
C25 C26 C27 110.2(3)
C26 C27 C22 111.3(3)
C33 C28 C29 110.5(2)
C33 C28 P8 115.1(2)
C29 C28 P8 113.2(2)
C30 C29 C28 110.9(3)
C31 C30 C29 111.6(3)
C32 C31 C30 110.6(3)
C31 C32 C33 110.3(3)
C32 C33 C28 110.5(3)
O1 C34 Ir1 178.3(3)
O2 C35 Ir1 177.0(4)

loop_
_geom_bond_atom_site_label_1
_geom_bond_atom_site_label_2
_geom_bond_distance
Ir1 C34 1.856(4)
Ir1 C35 1.900(4)
Ir1 Cl1 2.3477(9)
Ir1 P8 2.3733(8)
C1 C2 1.406(4)
C1 C6 1.413(4)
C1 P8 1.839(3)
O1 C34 1.123(5)
C2 C3 1.384(4)
O2 C35 1.132(5)
C3 C4 1.394(5)
C4 C5 1.390(5)
C5 C6 1.403(4)
C6 C7 1.506(4)
C7 C8 1.405(5)
C7 C12 1.417(5)
P8 C22 1.854(3)
P8 C28 1.856(3)
C8 C9' 1.406(7)
C8 C9 1.431(17)
C8 C13 1.524(5)
C9 C10 1.40(2)
C10 C11 1.38(2)
C10 C16 1.519(15)
C11 C12 1.271(15)
C16 C18 1.51(2)
C16 C17 1.53(2)
C9' C10' 1.388(9)
C10' C11' 1.392(8)
C10' C16' 1.531(6)
C11' C12 1.450(7)
C16' C18' 1.510(9)
C16' C17' 1.548(9)
C12 C19 1.521(6)
C13 C14 1.531(4)
C13 C15 1.533(5)
C19 C20 1.527(7)
C19 C21 1.530(6)
C22 C27 1.537(5)
C22 C23 1.538(5)
C23 C24 1.535(4)
C24 C25 1.522(6)
C25 C26 1.527(6)
C26 C27 1.532(4)
C28 C33 1.535(4)
C28 C29 1.536(4)
C29 C30 1.532(5)
C30 C31 1.531(5)
C31 C32 1.526(5)
C32 C33 1.531(5)

loop_
_geom_torsion_atom_site_label_1
_geom_torsion_atom_site_label_2
_geom_torsion_atom_site_label_3
_geom_torsion_atom_site_label_4
_geom_torsion
C6 C1 C2 C3 6.0(5)
P8 C1 C2 C3 -170.1(3)
C1 C2 C3 C4 0.1(5)
C2 C3 C4 C5 -5.0(6)
C3 C4 C5 C6 3.8(6)
C4 C5 C6 C1 2.2(5)
C4 C5 C6 C7 -172.6(3)
C2 C1 C6 C5 -6.9(5)
P8 C1 C6 C5 168.3(3)
C2 C1 C6 C7 167.2(3)
P8 C1 C6 C7 -17.6(5)
C5 C6 C7 C8 -79.7(4)
C1 C6 C7 C8 106.0(4)
C5 C6 C7 C12 93.1(4)
C1 C6 C7 C12 -81.2(4)
C2 C1 P8 C22 175.4(2)
C6 C1 P8 C22 -0.1(4)
C2 C1 P8 C28 62.5(3)
C6 C1 P8 C28 -113.0(3)
C2 C1 P8 Ir1 -59.8(3)
C6 C1 P8 Ir1 124.7(3)
C34 Ir1 P8 C1 -10.52(14)
C35 Ir1 P8 C1 -134.9(15)
Cl1 Ir1 P8 C1 166.60(10)
C34 Ir1 P8 C22 113.62(15)
C35 Ir1 P8 C22 -10.7(15)
Cl1 Ir1 P8 C22 -69.26(11)
C34 Ir1 P8 C28 -128.07(14)
C35 Ir1 P8 C28 107.6(15)
Cl1 Ir1 P8 C28 49.05(10)
C12 C7 C8 C9' 6.5(6)
C6 C7 C8 C9' 179.3(4)
C12 C7 C8 C9 -11.1(8)
C6 C7 C8 C9 161.7(7)
C12 C7 C8 C13 -177.9(3)
C6 C7 C8 C13 -5.1(5)
C7 C8 C9 C10 8.3(15)
C9' C8 C9 C10 -116(4)
C13 C8 C9 C10 174.7(9)
C8 C9 C10 C11 -6.8(19)
C8 C9 C10 C16 170.2(11)
C9 C10 C11 C12 8.1(18)
C16 C10 C11 C12 -168.9(11)
C11 C10 C16 C18 85.3(18)
C9 C10 C16 C18 -91.7(17)
C11 C10 C16 C17 -154.2(15)
C9 C10 C16 C17 28.8(18)
C7 C8 C9' C10' -5.7(7)
C9 C8 C9' C10' 58(3)
C13 C8 C9' C10' 178.4(4)
C8 C9' C10' C11' 2.9(8)
C8 C9' C10' C16' -176.1(5)
C9' C10' C11' C12 -1.2(8)
C16' C10' C11' C12 177.7(5)
C9' C10' C16' C18' -159.5(6)
C11' C10' C16' C18' 21.5(8)
C9' C10' C16' C17' 76.2(7)
C11' C10' C16' C17' -102.7(7)
C10 C11 C12 C7 -12.4(16)
C10 C11 C12 C11' 55(3)
C10 C11 C12 C19 -176.9(9)
C8 C7 C12 C11 14.6(10)
C6 C7 C12 C11 -158.3(9)
C8 C7 C12 C11' -4.6(5)
C6 C7 C12 C11' -177.5(4)
C8 C7 C12 C19 177.7(3)
C6 C7 C12 C19 4.8(5)
C10' C11' C12 C11 -121(3)
C10' C11' C12 C7 2.1(7)
C10' C11' C12 C19 179.7(5)
C7 C8 C13 C14 110.1(3)
C9' C8 C13 C14 -74.0(5)
C9 C8 C13 C14 -55.0(9)
C7 C8 C13 C15 -126.4(3)
C9' C8 C13 C15 49.5(5)
C9 C8 C13 C15 68.5(8)
C11 C12 C19 C20 79.7(8)
C7 C12 C19 C20 -85.7(4)
C11' C12 C19 C20 96.8(5)
C11 C12 C19 C21 -44.3(8)
C7 C12 C19 C21 150.4(3)
C11' C12 C19 C21 -27.2(5)
C1 P8 C22 C27 92.6(2)
C28 P8 C22 C27 -156.0(2)
Ir1 P8 C22 C27 -33.9(2)
C1 P8 C22 C23 -143.9(2)
C28 P8 C22 C23 -32.4(3)
Ir1 P8 C22 C23 89.7(2)
C27 C22 C23 C24 -55.3(3)
P8 C22 C23 C24 -178.6(2)
C22 C23 C24 C25 55.4(4)
C23 C24 C25 C26 -55.8(4)
C24 C25 C26 C27 56.5(4)
C25 C26 C27 C22 -58.5(4)
C23 C22 C27 C26 57.8(3)
P8 C22 C27 C26 -176.1(2)
C1 P8 C28 C33 -81.3(2)
C22 P8 C28 C33 163.2(2)
Ir1 P8 C28 C33 42.0(2)
C1 P8 C28 C29 47.2(2)
C22 P8 C28 C29 -68.4(2)
Ir1 P8 C28 C29 170.47(18)
C33 C28 C29 C30 -55.6(4)
P8 C28 C29 C30 173.6(2)
C28 C29 C30 C31 55.1(4)
C29 C30 C31 C32 -56.0(4)
C30 C31 C32 C33 57.5(4)
C31 C32 C33 C28 -58.7(4)
C29 C28 C33 C32 57.6(3)
P8 C28 C33 C32 -172.6(2)
C35 Ir1 C34 O1 -50(12)
Cl1 Ir1 C34 O1 39(13)
P8 Ir1 C34 O1 135(12)
C34 Ir1 C35 O2 -117(8)
Cl1 Ir1 C35 O2 66(8)
P8 Ir1 C35 O2 8(9)
